data_4513966
loop_
_publ_author_name
'Han, Yi'
'Zheng, Hao'
'Liu, Kang'
'Wang, Hongli'
'Huang, Hongliang'
'Xie, Lin-Hua'
'Wang, Lei'
'Li, Jian-Rong'

_publ_section_title
;
 In-Situ Ligand Formation-Driven Preparation of a Heterometallic
 Metal-Organic Framework for Highly Selective Separation of Light
 Hydrocarbons and Efficient Mercury Adsorption.
;
_journal_issue 35
_journal_name_full 'ACS applied materials &amp; interfaces'
_journal_page_first 23331
_journal_page_last 23337
_journal_paper_doi 10.1021/acsami.6b08397
_journal_volume 8
_journal_year 2016
_chemical_formula_sum 'C26 H20 Cu4 In N5 O8 S4'
_chemical_formula_weight 1027.69
_chemical_name_systematic
; 
 ? 
;
_space_group_IT_number 224
_symmetry_cell_setting cubic
_symmetry_space_group_name_Hall '-P 4bc 2bc 3'
_symmetry_space_group_name_H-M 'P n -3 m :2'
_atom_sites_solution_hydrogens geom
_atom_sites_solution_primary direct
_atom_sites_solution_secondary difmap
_audit_creation_method SHELXL-97
_cell_angle_alpha 90.00
_cell_angle_beta 90.00
_cell_angle_gamma 90.00
_cell_formula_units_Z 6
_cell_length_a 22.0484(2)
_cell_length_b 22.0484(2)
_cell_length_c 22.0484(2)
_cell_measurement_reflns_used 3348
_cell_measurement_temperature 100(2)
_cell_measurement_theta_max 73.1940
_cell_measurement_theta_min 4.0230
_cell_volume 10718.43(17)
_computing_structure_refinement 'SHELXL-97 (Sheldrick, 1997)'
_computing_structure_solution 'SHELXS-97 (Sheldrick, 1990)'
_diffrn_ambient_temperature 100(2)
_diffrn_measured_fraction_theta_full 0.983
_diffrn_measured_fraction_theta_max 0.984
_diffrn_measurement_device_type 'SuperNova, Dual, Cu at zero, AtlasS2'
_diffrn_radiation_monochromator graphite
_diffrn_radiation_source 'fine-focus sealed tube'
_diffrn_radiation_type CuK\a
_diffrn_radiation_wavelength 1.54178
_diffrn_reflns_av_R_equivalents 0.0484
_diffrn_reflns_av_sigmaI/netI 0.0266
_diffrn_reflns_limit_h_max 19
_diffrn_reflns_limit_h_min -27
_diffrn_reflns_limit_k_max 23
_diffrn_reflns_limit_k_min -19
_diffrn_reflns_limit_l_max 24
_diffrn_reflns_limit_l_min -15
_diffrn_reflns_number 10905
_diffrn_reflns_theta_full 74.28
_diffrn_reflns_theta_max 74.28
_diffrn_reflns_theta_min 3.47
_exptl_absorpt_coefficient_mu 5.173
_exptl_absorpt_correction_T_max 1.00000
_exptl_absorpt_correction_T_min 0.54414
_exptl_absorpt_correction_type multi-scan
_exptl_crystal_colour red
_exptl_crystal_density_diffrn 0.955
_exptl_crystal_density_method 'not measured'
_exptl_crystal_description block
_exptl_crystal_F_000 3024
_exptl_crystal_size_max 0.3
_exptl_crystal_size_mid 0.3
_exptl_crystal_size_min 0.3
_platon_squeeze_details
;
;
_refine_diff_density_max 1.761
_refine_diff_density_min -0.713
_refine_diff_density_rms 0.134
_refine_ls_extinction_method none
_refine_ls_goodness_of_fit_ref 0.979
_refine_ls_hydrogen_treatment mixed
_refine_ls_matrix_type full
_refine_ls_number_parameters 69
_refine_ls_number_reflns 2014
_refine_ls_number_restraints 0
_refine_ls_restrained_S_all 0.979
_refine_ls_R_factor_all 0.0639
_refine_ls_R_factor_gt 0.0558
_refine_ls_shift/su_max 0.000
_refine_ls_shift/su_mean 0.000
_refine_ls_structure_factor_coef Fsqd
_refine_ls_weighting_details 'calc w=1/[\s^2^(Fo^2^)+(0.1192P)^2^+0.0000P] where P=(Fo^2^+2Fc^2^)/3'
_refine_ls_weighting_scheme calc
_refine_ls_wR_factor_gt 0.1463
_refine_ls_wR_factor_ref 0.1576
_reflns_number_gt 1591
_reflns_number_total 2014
_reflns_threshold_expression >2sigma(I)
_cod_data_source_file am6b08397_si_002.cif
_cod_data_source_block a
_cod_depositor_comments
;
The following automatic conversions were performed:

'_symmetry_cell_setting' value 'Cubic' changed to 'cubic' according
to
/usr/data/users/saulius/crontab/automatic-downloads/current/ACS/lib/dictionaries/cif_core.dic
dictionary named 'cif_core.dic' version 2.4.2 from 2011-04-26.

Automatic conversion script
Id: cif_fix_values 4268 2015-11-12 08:31:59Z antanas 
;
_cod_original_sg_symbol_H-M Pn-3m
_cod_database_code 4513966

loop_
_symmetry_equiv_pos_as_xyz
'x, y, z'
'-x+1/2, -y+1/2, z'
'-x+1/2, y, -z+1/2'
'x, -y+1/2, -z+1/2'
'z, x, y'
'z, -x+1/2, -y+1/2'
'-z+1/2, -x+1/2, y'
'-z+1/2, x, -y+1/2'
'y, z, x'
'-y+1/2, z, -x+1/2'
'y, -z+1/2, -x+1/2'
'-y+1/2, -z+1/2, x'
'y+1/2, x+1/2, -z'
'-y, -x, -z'
'y+1/2, -x, z+1/2'
'-y, x+1/2, z+1/2'
'x+1/2, z+1/2, -y'
'-x, z+1/2, y+1/2'
'-x, -z, -y'
'x+1/2, -z, y+1/2'
'z+1/2, y+1/2, -x'
'z+1/2, -y, x+1/2'
'-z, y+1/2, x+1/2'
'-z, -y, -x'
'-x, -y, -z'
'x-1/2, y-1/2, -z'
'x-1/2, -y, z-1/2'
'-x, y-1/2, z-1/2'
'-z, -x, -y'
'-z, x-1/2, y-1/2'
'z-1/2, x-1/2, -y'
'z-1/2, -x, y-1/2'
'-y, -z, -x'
'y-1/2, -z, x-1/2'
'-y, z-1/2, x-1/2'
'y-1/2, z-1/2, -x'
'-y-1/2, -x-1/2, z'
'y, x, z'
'-y-1/2, x, -z-1/2'
'y, -x-1/2, -z-1/2'
'-x-1/2, -z-1/2, y'
'x, -z-1/2, -y-1/2'
'x, z, y'
'-x-1/2, z, -y-1/2'
'-z-1/2, -y-1/2, x'
'-z-1/2, y, -x-1/2'
'z, -y-1/2, -x-1/2'
'z, y, x'

loop_
_atom_site_label
_atom_site_type_symbol
_atom_site_fract_x
_atom_site_fract_y
_atom_site_fract_z
_atom_site_U_iso_or_equiv
_atom_site_adp_type
_atom_site_occupancy
_atom_site_symmetry_multiplicity
_atom_site_calc_flag
_atom_site_refinement_flags
In1 In 0.2500 0.7500 0.7500 0.0372(2) Uani 1 8 d S
Cu1 Cu 0.02964(3) 0.94065(2) 0.55935(2) 0.0372(3) Uani 1 2 d S
S1 S -0.01448(4) 0.98552(4) 0.63971(5) 0.0378(3) Uani 1 2 d S
N1 N 0.12132(18) 0.92935(12) 0.57065(12) 0.0373(8) Uani 1 2 d S
O1 O 0.17435(15) 0.80144(11) 0.69856(11) 0.0417(8) Uani 1 2 d S
O2 O 0.26956(16) 0.81976(10) 0.68024(10) 0.0416(7) Uani 1 2 d S
C1 C 0.2164(2) 0.82877(16) 0.67123(16) 0.0408(11) Uani 1 2 d S
C2 C 0.2421(2) 0.90864(17) 0.59136(17) 0.0442(11) Uani 1 2 d S
H2 H 0.2830 0.9013 0.5987 0.053 Uiso 1 2 calc SR
C3 C 0.1985(2) 0.87739(15) 0.62261(15) 0.0397(10) Uani 1 2 d S
C4 C 0.1389(2) 0.88944(16) 0.61056(16) 0.0383(10) Uani 1 2 d S
H4 H 0.1094 0.8681 0.6319 0.046 Uiso 1 2 calc SR
C5 C 0.03968(15) 1.03968(15) 0.6623(2) 0.0378(10) Uani 1 2 d S
C6 C 0.05011(18) 1.05011(18) 0.7251(2) 0.0452(11) Uani 1 2 d S
H6 H 0.0285 1.0285 0.7542 0.054 Uiso 1 2 calc SR

loop_
_atom_site_aniso_label
_atom_site_aniso_U_11
_atom_site_aniso_U_22
_atom_site_aniso_U_33
_atom_site_aniso_U_23
_atom_site_aniso_U_13
_atom_site_aniso_U_12
In1 0.0370(4) 0.0374(3) 0.0374(3) 0.000 0.000 0.000
Cu1 0.0366(4) 0.0374(3) 0.0374(3) 0.0007(3) 0.00118(19) -0.00118(19)
S1 0.0392(4) 0.0392(4) 0.0349(6) 0.0016(3) 0.0016(3) -0.0022(4)
N1 0.0324(19) 0.0398(12) 0.0398(12) 0.0043(16) 0.0013(11) -0.0013(11)
O1 0.0384(17) 0.0433(11) 0.0433(11) 0.0060(15) -0.0030(10) 0.0030(10)
O2 0.0421(18) 0.0413(11) 0.0413(11) 0.0084(14) -0.0019(10) 0.0019(10)
C1 0.044(3) 0.0393(15) 0.0393(15) -0.0022(19) -0.0018(14) 0.0018(14)
C2 0.035(2) 0.0487(17) 0.0487(17) 0.005(2) -0.0038(14) 0.0038(14)
C3 0.042(3) 0.0387(15) 0.0387(15) -0.0001(19) -0.0030(14) 0.0030(14)
C4 0.038(2) 0.0385(14) 0.0385(14) 0.0004(19) -0.0016(14) 0.0016(14)
C5 0.0390(14) 0.0390(14) 0.036(2) -0.0009(13) -0.0009(13) 0.0011(19)
C6 0.0484(17) 0.0484(17) 0.039(3) 0.0025(15) 0.0025(15) 0.000(2)

loop_
_atom_type_symbol
_atom_type_description
_atom_type_scat_dispersion_real
_atom_type_scat_dispersion_imag
_atom_type_scat_source
C C 0.0181 0.0091 'International Tables Vol C Tables 4.2.6.8 and 6.1.1.4'
H H 0.0000 0.0000 'International Tables Vol C Tables 4.2.6.8 and 6.1.1.4'
N N 0.0311 0.0180 'International Tables Vol C Tables 4.2.6.8 and 6.1.1.4'
O O 0.0492 0.0322 'International Tables Vol C Tables 4.2.6.8 and 6.1.1.4'
S S 0.3331 0.5567 'International Tables Vol C Tables 4.2.6.8 and 6.1.1.4'
Cu Cu -1.9646 0.5888 'International Tables Vol C Tables 4.2.6.8 and 6.1.1.4'
In In 0.0822 5.0449 'International Tables Vol C Tables 4.2.6.8 and 6.1.1.4'

loop_
_geom_angle_atom_site_label_1
_geom_angle_atom_site_label_2
_geom_angle_atom_site_label_3
_geom_angle
_geom_angle_site_symmetry_1
_geom_angle_site_symmetry_3
O2 In1 O2 157.58(18) 2_565 3_556
O2 In1 O2 92.17(3) 2_565 .
O2 In1 O2 92.17(3) 3_556 .
O2 In1 O2 92.17(3) 2_565 4_566
O2 In1 O2 92.17(3) 3_556 4_566
O2 In1 O2 157.58(18) . 4_566
O2 In1 O1 81.94(6) 2_565 4_566
O2 In1 O1 81.94(6) 3_556 4_566
O2 In1 O1 145.09(12) . 4_566
O2 In1 O1 57.33(12) 4_566 4_566
O2 In1 O1 145.09(12) 2_565 3_556
O2 In1 O1 57.33(12) 3_556 3_556
O2 In1 O1 81.94(6) . 3_556
O2 In1 O1 81.94(6) 4_566 3_556
O1 In1 O1 121.30(10) 4_566 3_556
O2 In1 O1 81.94(6) 2_565 .
O2 In1 O1 81.94(6) 3_556 .
O2 In1 O1 57.33(12) . .
O2 In1 O1 145.09(12) 4_566 .
O1 In1 O1 87.76(17) 4_566 .
O1 In1 O1 121.30(10) 3_556 .
O2 In1 O1 57.33(12) 2_565 2_565
O2 In1 O1 145.09(12) 3_556 2_565
O2 In1 O1 81.94(6) . 2_565
O2 In1 O1 81.94(6) 4_566 2_565
O1 In1 O1 121.30(10) 4_566 2_565
O1 In1 O1 87.76(17) 3_556 2_565
O1 In1 O1 121.30(10) . 2_565
O2 In1 C1 27.98(14) 2_565 2_565
O2 In1 C1 174.44(14) 3_556 2_565
O2 In1 C1 86.78(3) . 2_565
O2 In1 C1 86.78(3) 4_566 2_565
O1 In1 C1 102.00(8) 4_566 2_565
O1 In1 C1 117.11(14) 3_556 2_565
O1 In1 C1 102.00(8) . 2_565
O1 In1 C1 29.35(14) 2_565 2_565
O2 In1 C1 174.44(14) 2_565 3_556
O2 In1 C1 27.98(14) 3_556 3_556
O2 In1 C1 86.78(3) . 3_556
O2 In1 C1 86.78(3) 4_566 3_556
O1 In1 C1 102.00(8) 4_566 3_556
O1 In1 C1 29.35(14) 3_556 3_556
O1 In1 C1 102.00(8) . 3_556
O1 In1 C1 117.11(14) 2_565 3_556
C1 In1 C1 146.5(2) 2_565 3_556
O2 In1 C1 86.78(3) 2_565 .
O2 In1 C1 86.78(3) 3_556 .
O2 In1 C1 27.98(14) . .
O2 In1 C1 174.44(14) 4_566 .
O1 In1 C1 117.11(14) 4_566 .
O1 In1 C1 102.00(8) 3_556 .
O1 In1 C1 29.35(14) . .
O1 In1 C1 102.00(8) 2_565 .
C1 In1 C1 94.77(6) 2_565 .
C1 In1 C1 94.77(6) 3_556 .
O2 In1 C1 86.78(3) 2_565 4_566
O2 In1 C1 86.78(3) 3_556 4_566
O2 In1 C1 174.44(14) . 4_566
O2 In1 C1 27.98(14) 4_566 4_566
O1 In1 C1 29.35(14) 4_566 4_566
O1 In1 C1 102.00(8) 3_556 4_566
O1 In1 C1 117.11(14) . 4_566
O1 In1 C1 102.00(8) 2_565 4_566
C1 In1 C1 94.77(6) 2_565 4_566
C1 In1 C1 94.77(6) 3_556 4_566
C1 In1 C1 146.5(2) . 4_566
N1 Cu1 S1 112.56(5) . 11_465
N1 Cu1 S1 112.56(5) . .
S1 Cu1 S1 120.35(7) 11_465 .
N1 Cu1 Cu1 141.48(7) . 11_465
S1 Cu1 Cu1 51.93(3) 11_465 11_465
S1 Cu1 Cu1 104.54(3) . 11_465
N1 Cu1 Cu1 141.48(7) . 8_566
S1 Cu1 Cu1 104.54(3) 11_465 8_566
S1 Cu1 Cu1 51.93(3) . 8_566
Cu1 Cu1 Cu1 60.000(1) 11_465 8_566
N1 Cu1 Cu1 84.87(10) . 32_565
S1 Cu1 Cu1 82.72(3) 11_465 32_565
S1 Cu1 Cu1 137.77(3) . 32_565
Cu1 Cu1 Cu1 60.016(17) 11_465 32_565
Cu1 Cu1 Cu1 90.0 8_566 32_565
N1 Cu1 Cu1 84.87(10) . 35_666
S1 Cu1 Cu1 137.77(3) 11_465 35_666
S1 Cu1 Cu1 82.72(3) . 35_666
Cu1 Cu1 Cu1 90.0 11_465 35_666
Cu1 Cu1 Cu1 60.016(17) 8_566 35_666
Cu1 Cu1 Cu1 59.97(3) 32_565 35_666
C5 S1 Cu1 103.14(13) . 8_566
C5 S1 Cu1 103.14(13) . .
Cu1 S1 Cu1 76.13(5) 8_566 .
C4 N1 C5 119.7(4) . 32_565
C4 N1 Cu1 117.2(3) . .
C5 N1 Cu1 123.2(3) 32_565 .
C1 O1 In1 86.4(3) . .
C1 O2 In1 92.3(3) . .
O2 C1 O1 124.0(5) . .
O2 C1 C3 118.1(4) . .
O1 C1 C3 118.0(4) . .
O2 C1 In1 59.8(3) . .
O1 C1 In1 64.2(3) . .
C3 C1 In1 177.8(4) . .
C6 C2 C3 119.2(5) 32_565 .
C4 C3 C2 118.7(5) . .
C4 C3 C1 120.5(4) . .
C2 C3 C1 120.8(4) . .
N1 C4 C3 123.2(5) . .
N1 C5 C6 119.9(5) 35_666 .
N1 C5 S1 120.5(4) 35_666 .
C6 C5 S1 119.6(4) . .
C2 C6 C5 119.4(5) 35_666 .

loop_
_geom_bond_atom_site_label_1
_geom_bond_atom_site_label_2
_geom_bond_distance
_geom_bond_site_symmetry_2
In1 O2 2.218(3) 2_565
In1 O2 2.218(3) 3_556
In1 O2 2.218(3) .
In1 O2 2.218(3) 4_566
In1 O1 2.314(3) 4_566
In1 O1 2.314(3) 3_556
In1 O1 2.314(3) .
In1 O1 2.314(3) 2_565
In1 C1 2.565(5) 2_565
In1 C1 2.565(5) 3_556
In1 C1 2.565(5) .
In1 C1 2.565(5) 4_566
Cu1 N1 2.052(4) .
Cu1 S1 2.2505(10) 11_465
Cu1 S1 2.2505(10) .
Cu1 Cu1 2.7751(12) 11_465
Cu1 Cu1 2.7751(12) 8_566
Cu1 Cu1 2.7764(12) 32_565
Cu1 Cu1 2.7764(12) 35_666
S1 C5 1.760(5) .
S1 Cu1 2.2505(10) 8_566
N1 C4 1.303(6) .
N1 C5 1.322(6) 32_565
O1 C1 1.260(6) .
O2 C1 1.204(6) .
C1 C3 1.567(7) .
C2 C6 1.340(8) 32_565
C2 C3 1.368(7) .
C3 C4 1.369(7) .
C5 N1 1.322(6) 35_666
C5 C6 1.424(7) .
C6 C2 1.340(8) 35_666

loop_
_platon_squeeze_void_nr
_platon_squeeze_void_average_x
_platon_squeeze_void_average_y
_platon_squeeze_void_average_z
_platon_squeeze_void_volume
_platon_squeeze_void_count_electrons
_platon_squeeze_void_content
1 -0.012 -0.005 -0.002 7374 2691 ' '
